data_2203853
loop_
_publ_author_name
'Jiang, Ji-Jun'
'L\"u, Xing-Qiang'
'Bao, Feng'
'Kang, Bei-Sheng'
'Ng, Seik Weng'

_publ_section_title 4-[(<i>Z</i>)-(Benzylamino)phenylmethylene]-5-methyl-2-phenyl-2<i>H</i>-pyrazol-3-one
_journal_issue 7
_journal_name_full 'Acta Crystallographica Section E'
_journal_page_first o1149
_journal_page_last o1150
_journal_paper_doi 10.1107/S1600536804013479
_journal_volume 60
_journal_year 2004
_chemical_formula_moiety 'C24 H21 N3 O'
_chemical_formula_sum 'C24 H21 N3 O'
_chemical_formula_weight 367.44
_chemical_name_systematic
;
 5-Methyl-2-phenyl-4-[(Z)-(benzylaminophenylmethylene]-2H-pyrazol-3-one
;
_space_group_IT_number 14
_symmetry_cell_setting monoclinic
_symmetry_space_group_name_Hall '-P 2ybc'
_symmetry_space_group_name_H-M 'P 1 21/c 1'
_atom_sites_solution_hydrogens geom
_atom_sites_solution_primary direct
_atom_sites_solution_secondary difmap
_audit_creation_method SHELXL-97
_cell_angle_alpha 90.00
_cell_angle_beta 79.605(2)
_cell_angle_gamma 90.00
_cell_formula_units_Z 4
_cell_length_a 8.9120(10)
_cell_length_b 20.769(3)
_cell_length_c 10.6080(10)
_cell_measurement_reflns_used 872
_cell_measurement_temperature 293(2)
_cell_measurement_theta_max 25.9
_cell_measurement_theta_min 2.5
_cell_volume 1931.2(4)
_computing_cell_refinement 'SAINT (Bruker, 1999)'
_computing_data_collection 'SMART (Bruker, 1999)'
_computing_data_reduction SAINT
_computing_molecular_graphics 'ORTEP-I (Johnson, 1976)'
_computing_publication_material SHELXL97
_computing_structure_refinement 'SHELXL97 (Sheldrick, 1997)'
_computing_structure_solution 'SHELXS97 (Sheldrick, 1997)'
_diffrn_ambient_temperature 293(2)
_diffrn_measured_fraction_theta_full 0.99
_diffrn_measured_fraction_theta_max 0.99
_diffrn_measurement_device_type 'Bruker SMART area-detector diffractometer'
_diffrn_measurement_method '\f and \w scan'
_diffrn_radiation_monochromator graphite
_diffrn_radiation_source 'medium-focus sealed tube'
_diffrn_radiation_type MoK\a
_diffrn_radiation_wavelength 0.71073
_diffrn_reflns_av_R_equivalents 0.032
_diffrn_reflns_av_sigmaI/netI 0.036
_diffrn_reflns_limit_h_max 11
_diffrn_reflns_limit_h_min -11
_diffrn_reflns_limit_k_max 23
_diffrn_reflns_limit_k_min -26
_diffrn_reflns_limit_l_max 13
_diffrn_reflns_limit_l_min -10
_diffrn_reflns_number 11972
_diffrn_reflns_theta_full 27.2
_diffrn_reflns_theta_max 27.2
_diffrn_reflns_theta_min 2.0
_diffrn_standards_decay_% 0
_diffrn_standards_interval_count 0
_diffrn_standards_interval_time 0
_diffrn_standards_number 0
_exptl_absorpt_coefficient_mu 0.079
_exptl_absorpt_correction_type none
_exptl_crystal_colour Yellow
_exptl_crystal_density_diffrn 1.264
_exptl_crystal_density_method 'not measured'
_exptl_crystal_description Prism
_exptl_crystal_F_000 776
_exptl_crystal_size_max 0.50
_exptl_crystal_size_mid 0.38
_exptl_crystal_size_min 0.14
_refine_diff_density_max 0.16
_refine_diff_density_min -0.15
_refine_ls_extinction_method none
_refine_ls_goodness_of_fit_ref 0.988
_refine_ls_hydrogen_treatment mixed
_refine_ls_matrix_type full
_refine_ls_number_parameters 258
_refine_ls_number_reflns 4250
_refine_ls_number_restraints 0
_refine_ls_restrained_S_all 0.988
_refine_ls_R_factor_all 0.0936
_refine_ls_R_factor_gt 0.0435
_refine_ls_shift/su_max 0.001
_refine_ls_shift/su_mean <0.001
_refine_ls_structure_factor_coef Fsqd
_refine_ls_weighting_details 'calc w = 1/[\s^2^(Fo^2^)+(0.0631P)^2^+0.2452P] where P = (Fo^2^+2Fc^2^)/3'
_refine_ls_weighting_scheme calc
_refine_ls_wR_factor_gt 0.1069
_refine_ls_wR_factor_ref 0.1345
_reflns_number_gt 2456
_reflns_number_total 4250
_reflns_threshold_expression I>2\s(I)
_cod_data_source_file bt6466.cif
_cod_data_source_block I
_cod_depositor_comments
;
The following automatic conversions were performed:
'_symmetry_cell_setting' value 'Monoclinic' changed to 'monoclinic'
according to '/home/saulius/struct/CIF-dictionaries/cif_core.dic'
dictionary named 'cif_core.dic' version 2.4.1 from
2010-06-29.

'_exptl_absorpt_correction_type' value 'None' changed to
'none' according to '/home/saulius/struct/CIF-dictionaries/cif_core.dic'
dictionary named 'cif_core.dic' version 2.4.1 from 2010-06-29.

Automatic conversion script
Id: cif_fix_enum 1527 2010-12-29 10:47:43Z saulius 

The following automatic conversions were performed:

'_symmetry_cell_setting' value 'Monoclinic' changed to 'monoclinic'
according to /home/saulius/struct/CIF-dictionaries/cif_core.dic
dictionary named 'cif_core.dic' version 2.4.1 from
2010-06-29.

'_exptl_absorpt_correction_type' value 'None' changed to
'none' according to
/home/saulius/struct/CIF-dictionaries/cif_core.dic dictionary named
'cif_core.dic' version 2.4.1 from 2010-06-29.

Automatic conversion script
Id: cif_fix_values 1715 2011-07-08 13:25:40Z adriana 
;
_cod_original_sg_symbol_Hall '-P 2yc'
_cod_original_sg_symbol_H-M 'P 21/c'
_cod_database_code 2203853
_cod_database_fobs_code 2203853

loop_
_symmetry_equiv_pos_as_xyz
'x, y, z'
'x, -y+1/2, z+1/2'
'-x, -y, -z'
'-x, y-1/2, -z-1/2'

loop_
_atom_site_label
_atom_site_fract_x
_atom_site_fract_y
_atom_site_fract_z
_atom_site_U_iso_or_equiv
_atom_site_adp_type
_atom_site_calc_flag
_atom_site_refinement_flags
_atom_site_occupancy
_atom_site_type_symbol
O1 0.3582(2) 0.57240(10) 0.44010(10) 0.0632(4) Uani d . 1 O
N1 0.1820(2) 0.56980(10) 0.63250(10) 0.0516(4) Uani d . 1 N
N2 0.0823(2) 0.52480(10) 0.70120(10) 0.0549(4) Uani d . 1 N
N3 0.3726(2) 0.45490(10) 0.32660(10) 0.0533(4) Uani d . 1 N
C1 0.1996(2) 0.63070(10) 0.6869(2) 0.0531(5) Uani d . 1 C
C2 0.1373(2) 0.64150(10) 0.8149(2) 0.0678(6) Uani d . 1 C
C3 0.1592(3) 0.70110(10) 0.8682(2) 0.0861(8) Uani d . 1 C
C4 0.2420(3) 0.74890(10) 0.7963(3) 0.0920(8) Uani d . 1 C
C5 0.3014(3) 0.73740(10) 0.6718(2) 0.0876(7) Uani d . 1 C
C6 0.2809(3) 0.67890(10) 0.6160(2) 0.0706(6) Uani d . 1 C
C7 0.2635(2) 0.54350(10) 0.5216(2) 0.0493(4) Uani d . 1 C
C8 0.2155(2) 0.47760(10) 0.5234(2) 0.0461(4) Uani d . 1 C
C9 0.1021(2) 0.47110(10) 0.6363(2) 0.0495(4) Uani d . 1 C
C10 0.0063(2) 0.41440(10) 0.6839(2) 0.0689(6) Uani d . 1 C
C11 0.2801(2) 0.43370(10) 0.4296(2) 0.0449(4) Uani d . 1 C
C12 0.2546(2) 0.36350(10) 0.4431(2) 0.0481(4) Uani d . 1 C
C13 0.1705(2) 0.33090(10) 0.3667(2) 0.0655(5) Uani d . 1 C
C14 0.1533(3) 0.26540(10) 0.3789(3) 0.0864(8) Uani d . 1 C
C15 0.2203(3) 0.23220(10) 0.4658(3) 0.0904(8) Uani d . 1 C
C16 0.3037(3) 0.26450(10) 0.5415(2) 0.0848(7) Uani d . 1 C
C17 0.3209(2) 0.32980(10) 0.5312(2) 0.0647(5) Uani d . 1 C
C18 0.4638(2) 0.41710(10) 0.2261(2) 0.0495(4) Uani d . 1 C
C19 0.4168(2) 0.42300(10) 0.0969(2) 0.0423(4) Uani d . 1 C
C20 0.5198(2) 0.40280(10) -0.0096(2) 0.0506(4) Uani d . 1 C
C21 0.4847(2) 0.40740(10) -0.1305(2) 0.0589(5) Uani d . 1 C
C22 0.3490(3) 0.43340(10) -0.1470(2) 0.0616(5) Uani d . 1 C
C23 0.2459(2) 0.45320(10) -0.0424(2) 0.0600(5) Uani d . 1 C
C24 0.2787(2) 0.44790(10) 0.0796(2) 0.0514(4) Uani d . 1 C
H3n 0.389(2) 0.4960(10) 0.3270(10) 0.065(6) Uiso d . 1 H
H2 0.0820 0.6094 0.8639 0.081 Uiso calc R 1 H
H3 0.1175 0.7090 0.9536 0.103 Uiso calc R 1 H
H4 0.2568 0.7885 0.8331 0.110 Uiso calc R 1 H
H5 0.3570 0.7695 0.6230 0.105 Uiso calc R 1 H
H6 0.3222 0.6720 0.5301 0.085 Uiso calc R 1 H
H10a 0.0688 0.3819 0.7131 0.103 Uiso calc R 1 H
H10b -0.0395 0.3972 0.6158 0.103 Uiso calc R 1 H
H10c -0.0723 0.4273 0.7536 0.103 Uiso calc R 1 H
H13 0.1256 0.3532 0.3071 0.079 Uiso calc R 1 H
H14 0.0959 0.2433 0.3278 0.104 Uiso calc R 1 H
H15 0.2089 0.1878 0.4732 0.108 Uiso calc R 1 H
H16 0.3491 0.2419 0.6004 0.102 Uiso calc R 1 H
H17 0.3773 0.3516 0.5834 0.078 Uiso calc R 1 H
H18a 0.4574 0.3722 0.2516 0.059 Uiso calc R 1 H
H18b 0.5695 0.4302 0.2179 0.059 Uiso calc R 1 H
H20 0.6135 0.3859 0.0006 0.061 Uiso calc R 1 H
H21 0.5537 0.3929 -0.2011 0.071 Uiso calc R 1 H
H22 0.3265 0.4377 -0.2288 0.074 Uiso calc R 1 H
H23 0.1528 0.4704 -0.0536 0.072 Uiso calc R 1 H
H24 0.2077 0.4612 0.1500 0.062 Uiso calc R 1 H

loop_
_atom_site_aniso_label
_atom_site_aniso_U_11
_atom_site_aniso_U_22
_atom_site_aniso_U_33
_atom_site_aniso_U_12
_atom_site_aniso_U_13
_atom_site_aniso_U_23
O1 0.0850(10) 0.0550(10) 0.0450(10) -0.0060(10) 0.0010(10) -0.0040(10)
N1 0.0600(10) 0.0560(10) 0.0390(10) 0.0090(10) -0.0080(10) -0.0040(10)
N2 0.0540(10) 0.0660(10) 0.0440(10) 0.0100(10) -0.0070(10) -0.0020(10)
N3 0.0740(10) 0.0460(10) 0.0380(10) 0.0040(10) -0.0060(10) -0.0010(10)
C1 0.0590(10) 0.0590(10) 0.0450(10) 0.0200(10) -0.0200(10) -0.0130(10)
C2 0.0590(10) 0.088(2) 0.0570(10) 0.0130(10) -0.0120(10) -0.0200(10)
C3 0.078(2) 0.115(2) 0.067(2) 0.020(2) -0.0140(10) -0.045(2)
C4 0.110(2) 0.078(2) 0.093(2) 0.014(2) -0.029(2) -0.035(2)
C5 0.130(2) 0.0600(10) 0.077(2) 0.0070(10) -0.028(2) -0.0140(10)
C6 0.106(2) 0.0560(10) 0.0520(10) 0.0140(10) -0.0220(10) -0.0050(10)
C7 0.0580(10) 0.0540(10) 0.0360(10) 0.0090(10) -0.0100(10) -0.0020(10)
C8 0.0520(10) 0.0520(10) 0.0360(10) 0.0050(10) -0.0130(10) 0.0000(10)
C9 0.0470(10) 0.0600(10) 0.0430(10) 0.0060(10) -0.0120(10) 0.00420(10)
C10 0.0610(10) 0.077(2) 0.0650(10) -0.0020(10) -0.0030(10) 0.0030(10)
C11 0.0510(10) 0.0510(10) 0.0360(10) 0.0030(10) -0.0150(10) 0.0020(10)
C12 0.0520(10) 0.0480(10) 0.0440(10) 0.0030(10) -0.0070(10) 0.0000(10)
C13 0.0660(10) 0.0670(10) 0.0650(10) -0.0100(10) -0.0150(10) -0.0020(10)
C14 0.089(2) 0.072(2) 0.092(2) -0.0260(10) 0.000(2) -0.0160(10)
C15 0.099(2) 0.0460(10) 0.111(2) 0.0000(10) 0.022(2) 0.0010(10)
C16 0.096(2) 0.062(2) 0.091(2) 0.0180(10) -0.002(2) 0.0200(10)
C17 0.0770(10) 0.0590(10) 0.0590(10) 0.0100(10) -0.0170(10) 0.0060(10)
C18 0.0570(10) 0.0510(10) 0.0400(10) 0.0080(10) -0.0060(10) -0.0010(10)
C19 0.0520(10) 0.0360(10) 0.0390(10) 0.0010(10) -0.0070(10) 0.0010(10)
C20 0.0550(10) 0.0500(10) 0.0460(10) 0.0060(10) -0.0070(10) -0.0010(10)
C21 0.0770(10) 0.0570(10) 0.0400(10) 0.0000(10) -0.0040(10) -0.0030(10)
C22 0.087(2) 0.0560(10) 0.0470(10) -0.0050(10) -0.0260(10) 0.0030(10)
C23 0.0660(10) 0.0560(10) 0.0650(10) 0.0050(10) -0.0280(10) 0.0020(10)
C24 0.0560(10) 0.0470(10) 0.0510(10) 0.0060(10) -0.0090(10) -0.0020(10)

loop_
_atom_type_symbol
_atom_type_description
_atom_type_scat_dispersion_real
_atom_type_scat_dispersion_imag
_atom_type_scat_source
C C 0.0033 0.0016 'International Tables Vol C Tables 4.2.6.8 and 6.1.1.4'
H H 0.0000 0.0000 'International Tables Vol C Tables 4.2.6.8 and 6.1.1.4'
N N 0.0061 0.0033 'International Tables Vol C Tables 4.2.6.8 and 6.1.1.4'
O O 0.0106 0.0060 'International Tables Vol C Tables 4.2.6.8 and 6.1.1.4'

loop_
_geom_angle_atom_site_label_1
_geom_angle_atom_site_label_2
_geom_angle_atom_site_label_3
_geom_angle
_geom_angle_publ_flag
C7 N1 N2 111.60(10) yes
C7 N1 C1 128.5(2) yes
N2 N1 C1 119.50(10) yes
C9 N2 N1 106.50(10) yes
C11 N3 C18 127.6(2) yes
C6 C1 N1 121.0(2) yes
C2 C1 N1 119.3(2) yes
C6 C1 C2 119.7(2) no
C3 C2 C1 118.7(2) no
C4 C3 C2 121.0(2) no
C5 C4 C3 119.2(2) no
C4 C5 C6 121.1(3) no
C1 C6 C5 120.3(2) no
O1 C7 N1 126.0(2) yes
O1 C7 C8 129.2(2) yes
N1 C7 C8 104.9(2) yes
C11 C8 C9 132.5(2) yes
C11 C8 C7 122.1(2) yes
C9 C8 C7 105.40(10) yes
N2 C9 C8 111.7(2) yes
N2 C9 C10 118.9(2) yes
C8 C9 C10 129.4(2) yes
N3 C11 C8 119.2(2) yes
N3 C11 C12 118.2(2) yes
C8 C11 C12 122.6(2) yes
C13 C12 C11 121.3(2) yes
C17 C12 C11 119.1(2) yes
C13 C12 C17 119.6(2) no
C14 C13 C12 119.7(2) no
C13 C14 C15 120.4(2) no
C16 C15 C14 119.9(2) no
C15 C16 C17 120.3(2) no
C16 C17 C12 120.0(2) no
N3 C18 C19 114.40(10) yes
C24 C19 C18 123.5(2) yes
C20 C19 C18 117.7(2) yes
C24 C19 C20 118.8(2) no
C21 C20 C19 120.6(2) no
C22 C21 C20 120.2(2) no
C21 C22 C23 119.7(2) no
C22 C23 C24 120.7(2) no
C19 C24 C23 120.0(2) no
C11 N3 H3n 114.0(10) no
C18 N3 H3n 118.0(10) no
C3 C2 H2 120.6 no
C1 C2 H2 120.6 no
C4 C3 H3 119.5 no
C2 C3 H3 119.5 no
C5 C4 H4 120.4 no
C3 C4 H4 120.4 no
C4 C5 H5 119.5 no
C6 C5 H5 119.5 no
C1 C6 H6 119.9 no
C5 C6 H6 119.9 no
C9 C10 H10a 109.5 no
C9 C10 H10b 109.5 no
H10a C10 H10b 109.5 no
C9 C10 H10c 109.5 no
H10a C10 H10c 109.5 no
H10b C10 H10c 109.5 no
C14 C13 H13 120.2 no
C12 C13 H13 120.2 no
C13 C14 H14 119.8 no
C15 C14 H14 119.8 no
C16 C15 H15 120.0 no
C14 C15 H15 120.0 no
C15 C16 H16 119.8 no
C17 C16 H16 119.8 no
C16 C17 H17 120.0 no
C12 C17 H17 120.0 no
N3 C18 H18a 108.7 no
C19 C18 H18a 108.7 no
N3 C18 H18b 108.7 no
C19 C18 H18b 108.7 no
H18a C18 H18b 107.6 no
C21 C20 H20 119.7 no
C19 C20 H20 119.7 no
C22 C21 H21 119.9 no
C20 C21 H21 119.9 no
C21 C22 H22 120.1 no
C23 C22 H22 120.1 no
C22 C23 H23 119.7 no
C24 C23 H23 119.7 no
C19 C24 H24 120.0 no
C23 C24 H24 120.0 no

loop_
_geom_bond_atom_site_label_1
_geom_bond_atom_site_label_2
_geom_bond_distance
_geom_bond_publ_flag
O1 C7 1.247(2) yes
N1 C7 1.379(2) yes
N1 N2 1.399(2) yes
N1 C1 1.412(2) yes
N2 C9 1.306(2) yes
N3 C11 1.321(2) yes
N3 C18 1.450(2) yes
C1 C6 1.377(3) ?
C1 C2 1.389(2) ?
C2 C3 1.390(3) ?
C3 C4 1.381(4) ?
C4 C5 1.353(3) ?
C5 C6 1.377(3) ?
C7 C8 1.434(3) yes
C8 C11 1.395(2) yes
C8 C9 1.428(2) yes
C9 C10 1.489(3) yes
C11 C12 1.478(2) yes
C12 C13 1.376(3) ?
C12 C17 1.382(2) ?
C13 C14 1.373(3) ?
C14 C15 1.371(4) ?
C15 C16 1.365(4) ?
C16 C17 1.368(3) ?
C18 C19 1.508(2) yes
C19 C24 1.378(2) yes
C19 C20 1.386(2) yes
C20 C21 1.377(2) yes
C21 C22 1.364(3) yes
C22 C23 1.369(3) yes
C23 C24 1.382(2) yes
N3 H3N 0.87(2) no
C2 H2 0.93 no
C3 H3 0.93 no
C4 H4 0.93 no
C5 H5 0.93 no
C6 H6 0.93 no
C10 H10a 0.96 no
C10 H10b 0.96 no
C10 H10c 0.96 no
C13 H13 0.93 no
C14 H14 0.93 no
C15 H15 0.93 no
C16 H16 0.93 no
C17 H17 0.93 no
C18 H18a 0.97 no
C18 H18b 0.97 no
C20 H20 0.93 no
C21 H21 0.93 no
C22 H22 0.93 no
C23 H23 0.93 no
C24 H24 0.93 no

loop_
_geom_hbond_atom_site_label_D
_geom_hbond_atom_site_label_H
_geom_hbond_atom_site_label_A
_geom_hbond_distance_DH
_geom_hbond_distance_HA
_geom_hbond_distance_DA
_geom_hbond_angle_DHA
_geom_hbond_publ_flag
N3 H3n O1 0.87(2) 1.98(2) 2.714(2) 142(2) no

loop_
_geom_torsion_atom_site_label_1
_geom_torsion_atom_site_label_2
_geom_torsion_atom_site_label_3
_geom_torsion_atom_site_label_4
_geom_torsion
_geom_torsion_publ_flag
C7 N1 N2 C9 0.9(2) no
C1 N1 N2 C9 -172.60(10) no
C7 N1 C1 C6 16.2(3) no
N2 N1 C1 C6 -171.6(2) no
C7 N1 C1 C2 -162.0(2) no
N2 N1 C1 C2 10.2(2) no
C6 C1 C2 C3 0.0(3) no
N1 C1 C2 C3 178.2(2) no
C1 C2 C3 C4 -0.4(3) no
C2 C3 C4 C5 0.5(4) no
C3 C4 C5 C6 -0.2(4) no
C2 C1 C6 C5 0.4(3) no
N1 C1 C6 C5 -177.8(2) no
C4 C5 C6 C1 -0.3(4) no
N2 N1 C7 O1 178.4(2) no
C1 N1 C7 O1 -8.8(3) no
N2 N1 C7 C8 -2.0(2) no
C1 N1 C7 C8 170.8(2) no
O1 C7 C8 C11 3.6(3) no
N1 C7 C8 C11 -176.0(2) no
O1 C7 C8 C9 -178.2(2) no
N1 C7 C8 C9 2.2(2) no
N1 N2 C9 C8 0.6(2) no
N1 N2 C9 C10 -177.8(2) no
C11 C8 C9 N2 176.2(2) no
C7 C8 C9 N2 -1.7(2) no
C11 C8 C9 C10 -5.8(3) no
C7 C8 C9 C10 176.3(2) no
C18 N3 C11 C8 172.6(2) no
C18 N3 C11 C12 -4.9(3) no
C9 C8 C11 N3 172.7(2) no
C7 C8 C11 N3 -9.7(2) no
C9 C8 C11 C12 -10.0(3) no
C7 C8 C11 C12 167.7(2) no
N3 C11 C12 C13 -71.2(2) no
C8 C11 C12 C13 111.4(2) no
N3 C11 C12 C17 106.6(2) no
C8 C11 C12 C17 -70.8(2) no
C17 C12 C13 C14 0.1(3) no
C11 C12 C13 C14 177.9(2) no
C12 C13 C14 C15 -0.5(3) no
C13 C14 C15 C16 0.5(4) no
C14 C15 C16 C17 0.0(4) no
C15 C16 C17 C12 -0.5(3) no
C13 C12 C17 C16 0.4(3) no
C11 C12 C17 C16 -177.4(2) no
C11 N3 C18 C19 113.9(2) no
N3 C18 C19 C24 -15.9(2) no
N3 C18 C19 C20 163.3(2) no
C24 C19 C20 C21 -0.1(3) no
C18 C19 C20 C21 -179.3(2) no
C19 C20 C21 C22 1.4(3) no
C20 C21 C22 C23 -1.8(3) no
C21 C22 C23 C24 0.9(3) no
C20 C19 C24 C23 -0.8(3) no
C18 C19 C24 C23 178.4(2) no
C22 C23 C24 C19 0.5(3) no

loop_
_cod_related_entry_id
_cod_related_entry_database
_cod_related_entry_code
1 ChemSpider 21174189
